data_4065221
loop_
_publ_author_name
'Chen, Chao'
'Anselment, Timo M. J.'
'Fr\"ohlich, Roland'
'Rieger, Bernhard'
'Kehr, Gerald'
'Erker, Gerhard'

_publ_section_title
;
 o-Diarylphosphinoferrocene Sulfonate Palladium Systems for Nonalternating
 Ethene--Carbon Monoxide Copolymerization
;
_journal_issue 19
_journal_name_full Organometallics
_journal_page_first 5248
_journal_paper_doi 10.1021/om200628r
_journal_volume 30
_journal_year 2011
_chemical_formula_sum 'C30 H30 Fe N O5 P Pd S'
_chemical_formula_weight 709.83
_chemical_name_systematic
; 
 ? 
;
_space_group_IT_number 14
_symmetry_cell_setting monoclinic
_symmetry_space_group_name_Hall '-P 2ybc'
_symmetry_space_group_name_H-M 'P 1 21/c 1'
_atom_sites_solution_hydrogens geom
_atom_sites_solution_primary direct
_atom_sites_solution_secondary difmap
_audit_creation_method SHELXL-97
_cell_angle_alpha 90.00
_cell_angle_beta 97.508(1)
_cell_angle_gamma 90.00
_cell_formula_units_Z 4
_cell_length_a 14.5221(2)
_cell_length_b 10.9631(2)
_cell_length_c 18.2341(3)
_cell_measurement_reflns_used 2015
_cell_measurement_temperature 223(2)
_cell_measurement_theta_max 27.88
_cell_measurement_theta_min 0.41
_cell_volume 2878.11(8)
_computing_cell_refinement 'Collect (Nonius B.V., 1998)'
_computing_data_collection 'Collect (Nonius B.V., 1998)'
_computing_data_reduction 'Denzo-SMN (Otwinowski & Minor, 1997)'
_computing_molecular_graphics 'XP (BrukerAXS, 2000)'
_computing_publication_material 'SHELXL-97 (Sheldrick, 1997)'
_computing_structure_refinement 'SHELXL-97 (Sheldrick, 1997)'
_computing_structure_solution 'SHELXS-97 (Sheldrick, 1990)'
_diffrn_ambient_temperature 223(2)
_diffrn_measured_fraction_theta_full 0.969
_diffrn_measured_fraction_theta_max 0.969
_diffrn_measurement_device_type 'Nonius KappaCCD'
_diffrn_measurement_method '\w and \f scans'
_diffrn_radiation_monochromator graphite
_diffrn_radiation_source 'rotating anode Nonius FR591'
_diffrn_radiation_type MoK\a
_diffrn_radiation_wavelength 0.71073
_diffrn_reflns_av_R_equivalents 0.042
_diffrn_reflns_av_sigmaI/netI 0.0269
_diffrn_reflns_limit_h_max 19
_diffrn_reflns_limit_h_min -19
_diffrn_reflns_limit_k_max 14
_diffrn_reflns_limit_k_min -13
_diffrn_reflns_limit_l_max 23
_diffrn_reflns_limit_l_min -23
_diffrn_reflns_number 26492
_diffrn_reflns_theta_full 28.24
_diffrn_reflns_theta_max 28.24
_diffrn_reflns_theta_min 1.41
_exptl_absorpt_coefficient_mu 1.298
_exptl_absorpt_correction_T_max 0.8291
_exptl_absorpt_correction_T_min 0.5631
_exptl_absorpt_correction_type multi-scan
_exptl_absorpt_process_details 'Denzo (Otwinowski, Borek, Majewski & Minor, 2003)'
_exptl_crystal_colour orange
_exptl_crystal_density_diffrn 1.638
_exptl_crystal_density_method 'not measured'
_exptl_crystal_description block
_exptl_crystal_F_000 1440
_exptl_crystal_size_max 0.50
_exptl_crystal_size_mid 0.30
_exptl_crystal_size_min 0.15
_refine_diff_density_max 0.586
_refine_diff_density_min -0.624
_refine_diff_density_rms 0.078
_refine_ls_extinction_method none
_refine_ls_goodness_of_fit_ref 1.053
_refine_ls_hydrogen_treatment constr
_refine_ls_matrix_type full
_refine_ls_number_parameters 364
_refine_ls_number_reflns 6897
_refine_ls_number_restraints 0
_refine_ls_restrained_S_all 1.053
_refine_ls_R_factor_all 0.0413
_refine_ls_R_factor_gt 0.0291
_refine_ls_shift/su_max 0.001
_refine_ls_shift/su_mean 0.000
_refine_ls_structure_factor_coef Fsqd
_refine_ls_weighting_details 'calc w=1/[\s^2^(Fo^2^)+(0.0394P)^2^+1.9773P] where P=(Fo^2^+2Fc^2^)/3'
_refine_ls_weighting_scheme calc
_refine_ls_wR_factor_gt 0.0708
_refine_ls_wR_factor_ref 0.0780
_reflns_number_gt 5703
_reflns_number_total 6897
_reflns_threshold_expression >2sigma(I)
_cod_data_source_file om200628r_si_002.cif
_cod_data_source_block erk4829
_cod_original_sg_symbol_H-M P21/c
_cod_database_code 4065221

loop_
_symmetry_equiv_pos_as_xyz
'x, y, z'
'-x, y+1/2, -z+1/2'
'-x, -y, -z'
'x, -y-1/2, z-1/2'

loop_
_atom_site_label
_atom_site_type_symbol
_atom_site_fract_x
_atom_site_fract_y
_atom_site_fract_z
_atom_site_U_iso_or_equiv
_atom_site_adp_type
_atom_site_occupancy
_atom_site_symmetry_multiplicity
_atom_site_calc_flag
_atom_site_refinement_flags
Pd Pd 0.179101(11) 0.094610(16) 0.156104(9) 0.02297(6) Uani 1 1 d .
Fe Fe 0.29064(2) -0.20390(3) 0.007546(17) 0.02447(8) Uani 1 1 d .
P1 P 0.26655(4) 0.09772(5) 0.06401(3) 0.02030(11) Uani 1 1 d .
S1 S 0.27454(4) -0.15887(5) 0.18993(3) 0.02576(12) Uani 1 1 d .
O1 O 0.18244(10) -0.10119(14) 0.17000(9) 0.0266(3) Uani 1 1 d .
O2 O 0.26693(13) -0.28788(16) 0.20153(11) 0.0406(4) Uani 1 1 d .
O3 O 0.32962(12) -0.09433(17) 0.24920(9) 0.0375(4) Uani 1 1 d .
C1 C 0.16014(17) -0.2751(3) 0.00569(16) 0.0397(6) Uani 1 1 d .
H1 H 0.1237 -0.2717 0.0446 0.048 Uiso 1 1 calc R
C2 C 0.22442(18) -0.3675(2) -0.00594(16) 0.0389(6) Uani 1 1 d .
H2 H 0.2383 -0.4366 0.0240 0.047 Uiso 1 1 calc R
C3 C 0.26422(19) -0.3382(3) -0.07016(16) 0.0421(7) Uani 1 1 d .
H3 H 0.3090 -0.3845 -0.0906 0.050 Uiso 1 1 calc R
C4 C 0.2253(2) -0.2274(3) -0.09835(15) 0.0467(7) Uani 1 1 d .
H4 H 0.2397 -0.1864 -0.1406 0.056 Uiso 1 1 calc R
C5 C 0.16042(18) -0.1891(2) -0.05155(17) 0.0435(7) Uani 1 1 d .
H5 H 0.1238 -0.1183 -0.0577 0.052 Uiso 1 1 calc R
C10 C 0.33187(14) -0.1431(2) 0.11104(12) 0.0230(4) Uani 1 1 d .
C11 C 0.39509(15) -0.2326(2) 0.09141(13) 0.0285(5) Uani 1 1 d .
H11 H 0.4091 -0.3071 0.1159 0.034 Uiso 1 1 calc R
C12 C 0.43325(15) -0.1900(2) 0.02862(13) 0.0311(5) Uani 1 1 d .
H12 H 0.4775 -0.2311 0.0044 0.037 Uiso 1 1 calc R
C13 C 0.39364(15) -0.0753(2) 0.00846(12) 0.0269(5) Uani 1 1 d .
H13 H 0.4068 -0.0275 -0.0317 0.032 Uiso 1 1 calc R
C14 C 0.33007(14) -0.0435(2) 0.05915(11) 0.0222(4) Uani 1 1 d .
C20 C 0.1673(2) 0.2784(2) 0.14332(14) 0.0384(6) Uani 1 1 d .
H20A H 0.1159 0.3076 0.1676 0.058 Uiso 1 1 calc R
H20B H 0.1559 0.2980 0.0910 0.058 Uiso 1 1 calc R
H20C H 0.2243 0.3173 0.1652 0.058 Uiso 1 1 calc R
N21 N 0.09113(13) 0.09431(18) 0.23981(11) 0.0270(4) Uani 1 1 d .
C22 C 0.00487(16) 0.1408(2) 0.22895(14) 0.0338(5) Uani 1 1 d .
H22 H -0.0137 0.1857 0.1856 0.041 Uiso 1 1 calc R
C23 C -0.05745(19) 0.1250(3) 0.27924(18) 0.0455(7) Uani 1 1 d .
H23 H -0.1175 0.1582 0.2701 0.055 Uiso 1 1 calc R
C24 C -0.0307(2) 0.0608(3) 0.34202(18) 0.0506(7) Uani 1 1 d .
H24 H -0.0720 0.0493 0.3771 0.061 Uiso 1 1 calc R
C25 C 0.0570(2) 0.0129(3) 0.35375(16) 0.0508(8) Uani 1 1 d .
H25 H 0.0766 -0.0320 0.3969 0.061 Uiso 1 1 calc R
C26 C 0.11637(19) 0.0315(3) 0.30127(13) 0.0375(6) Uani 1 1 d .
H26 H 0.1766 -0.0015 0.3095 0.045 Uiso 1 1 calc R
C31 C 0.19301(15) 0.1185(2) -0.02414(12) 0.0237(4) Uani 1 1 d .
C32 C 0.22469(17) 0.1264(2) -0.09313(13) 0.0303(5) Uani 1 1 d .
C33 C 0.16182(19) 0.1288(2) -0.15722(13) 0.0367(6) Uani 1 1 d .
H33 H 0.1835 0.1342 -0.2035 0.044 Uiso 1 1 calc R
C34 C 0.06733(19) 0.1234(2) -0.15342(14) 0.0365(6) Uani 1 1 d .
H34 H 0.0252 0.1241 -0.1972 0.044 Uiso 1 1 calc R
C35 C 0.03479(17) 0.1171(2) -0.08636(14) 0.0341(6) Uani 1 1 d .
H35 H -0.0294 0.1137 -0.0840 0.041 Uiso 1 1 calc R
C36 C 0.09704(16) 0.1157(2) -0.02214(13) 0.0277(5) Uani 1 1 d .
H36 H 0.0744 0.1127 0.0238 0.033 Uiso 1 1 calc R
O37 O 0.31839(12) 0.13110(19) -0.09334(9) 0.0402(4) Uani 1 1 d .
C38 C 0.3524(3) 0.1426(5) -0.16250(18) 0.0883(15) Uani 1 1 d .
H38A H 0.3260 0.0787 -0.1956 0.132 Uiso 1 1 calc R
H38B H 0.4195 0.1354 -0.1553 0.132 Uiso 1 1 calc R
H38C H 0.3349 0.2216 -0.1839 0.132 Uiso 1 1 calc R
C41 C 0.35259(15) 0.2192(2) 0.07111(12) 0.0249(4) Uani 1 1 d .
C42 C 0.42594(16) 0.2140(2) 0.12899(12) 0.0285(5) Uani 1 1 d .
C43 C 0.48838(17) 0.3107(2) 0.14228(14) 0.0340(5) Uani 1 1 d .
H43 H 0.5378 0.3065 0.1810 0.041 Uiso 1 1 calc R
C44 C 0.47626(18) 0.4125(2) 0.09754(16) 0.0373(6) Uani 1 1 d .
H44 H 0.5181 0.4780 0.1061 0.045 Uiso 1 1 calc R
C45 C 0.40454(18) 0.4199(2) 0.04092(16) 0.0376(6) Uani 1 1 d .
H45 H 0.3974 0.4900 0.0110 0.045 Uiso 1 1 calc R
C46 C 0.34252(16) 0.3238(2) 0.02790(14) 0.0306(5) Uani 1 1 d .
H46 H 0.2930 0.3296 -0.0107 0.037 Uiso 1 1 calc R
O47 O 0.43016(13) 0.11115(17) 0.16993(10) 0.0412(5) Uani 1 1 d .
C48 C 0.4975(2) 0.1025(3) 0.23266(18) 0.0584(9) Uani 1 1 d .
H48A H 0.5590 0.1074 0.2175 0.088 Uiso 1 1 calc R
H48B H 0.4907 0.0252 0.2573 0.088 Uiso 1 1 calc R
H48C H 0.4893 0.1689 0.2663 0.088 Uiso 1 1 calc R

loop_
_atom_site_aniso_label
_atom_site_aniso_U_11
_atom_site_aniso_U_22
_atom_site_aniso_U_33
_atom_site_aniso_U_23
_atom_site_aniso_U_13
_atom_site_aniso_U_12
Pd 0.02161(9) 0.02754(10) 0.01975(9) -0.00073(6) 0.00263(7) 0.00311(6)
Fe 0.02057(15) 0.02673(17) 0.02536(16) -0.00342(12) 0.00017(13) 0.00232(12)
P1 0.0179(2) 0.0243(3) 0.0181(2) 0.0002(2) 0.0002(2) -0.0004(2)
S1 0.0196(2) 0.0323(3) 0.0254(3) 0.0076(2) 0.0034(2) 0.0037(2)
O1 0.0173(7) 0.0301(9) 0.0327(8) 0.0023(6) 0.0049(6) 0.0023(6)
O2 0.0367(9) 0.0325(10) 0.0553(11) 0.0172(8) 0.0163(9) 0.0077(8)
O3 0.0292(9) 0.0601(12) 0.0220(8) 0.0022(8) -0.0012(7) -0.0004(8)
C1 0.0234(11) 0.0439(16) 0.0520(16) -0.0129(13) 0.0055(11) -0.0069(11)
C2 0.0336(13) 0.0296(13) 0.0516(16) -0.0048(12) -0.0014(12) -0.0007(11)
C3 0.0342(13) 0.0431(16) 0.0483(16) -0.0225(13) 0.0031(12) 0.0020(11)
C4 0.0482(16) 0.0574(19) 0.0300(13) -0.0027(12) -0.0118(12) -0.0144(14)
C5 0.0331(13) 0.0321(14) 0.0586(18) -0.0112(12) -0.0188(13) 0.0040(11)
C10 0.0179(9) 0.0257(11) 0.0245(10) 0.0008(9) -0.0006(8) 0.0013(8)
C11 0.0215(10) 0.0322(13) 0.0306(12) 0.0002(10) -0.0014(9) 0.0048(9)
C12 0.0193(10) 0.0404(14) 0.0338(12) -0.0044(10) 0.0039(9) 0.0063(9)
C13 0.0206(10) 0.0356(13) 0.0248(11) -0.0001(9) 0.0042(9) -0.0015(9)
C14 0.0186(9) 0.0270(11) 0.0204(10) -0.0017(8) 0.0004(8) -0.0009(8)
C20 0.0511(16) 0.0315(14) 0.0354(13) -0.0007(10) 0.0162(12) 0.0067(11)
N21 0.0236(9) 0.0325(11) 0.0255(9) -0.0030(8) 0.0051(8) 0.0033(8)
C22 0.0280(12) 0.0335(13) 0.0395(13) -0.0096(11) 0.0033(10) 0.0049(10)
C23 0.0273(12) 0.0424(16) 0.069(2) -0.0203(14) 0.0156(13) 0.0005(11)
C24 0.0548(18) 0.0474(17) 0.0566(18) -0.0092(14) 0.0333(15) -0.0052(14)
C25 0.0607(19) 0.0561(19) 0.0398(15) 0.0087(13) 0.0228(14) 0.0085(15)
C26 0.0358(13) 0.0479(16) 0.0302(12) 0.0033(11) 0.0090(11) 0.0081(12)
C31 0.0226(10) 0.0242(11) 0.0226(10) 0.0009(8) -0.0035(9) 0.0008(8)
C32 0.0302(12) 0.0318(13) 0.0280(12) 0.0027(9) -0.0002(10) -0.0009(10)
C33 0.0442(15) 0.0417(15) 0.0223(11) 0.0039(10) -0.0024(11) 0.0009(12)
C34 0.0385(14) 0.0327(14) 0.0333(13) 0.0016(10) -0.0136(11) 0.0052(11)
C35 0.0257(11) 0.0317(13) 0.0415(14) -0.0020(10) -0.0086(11) 0.0051(9)
C36 0.0239(11) 0.0283(12) 0.0296(12) -0.0012(9) -0.0016(9) 0.0039(9)
O37 0.0305(9) 0.0650(13) 0.0258(8) 0.0041(8) 0.0059(7) -0.0019(9)
C38 0.0490(19) 0.182(5) 0.0370(17) 0.008(2) 0.0166(16) -0.018(3)
C41 0.0237(10) 0.0261(11) 0.0253(11) -0.0031(9) 0.0049(9) -0.0016(9)
C42 0.0289(11) 0.0312(12) 0.0248(11) -0.0050(9) 0.0016(9) -0.0035(9)
C43 0.0273(12) 0.0392(14) 0.0345(13) -0.0112(11) 0.0005(10) -0.0062(10)
C44 0.0340(13) 0.0282(13) 0.0518(16) -0.0114(11) 0.0138(12) -0.0087(10)
C45 0.0370(14) 0.0250(13) 0.0525(16) 0.0039(11) 0.0129(12) 0.0015(10)
C46 0.0265(11) 0.0281(12) 0.0374(13) 0.0009(10) 0.0055(10) 0.0015(9)
O47 0.0431(10) 0.0436(11) 0.0313(9) 0.0075(8) -0.0161(8) -0.0139(8)
C48 0.0545(19) 0.067(2) 0.0454(17) 0.0117(15) -0.0242(16) -0.0093(15)

loop_
_atom_type_symbol
_atom_type_description
_atom_type_scat_dispersion_real
_atom_type_scat_dispersion_imag
_atom_type_scat_source
C C 0.0033 0.0016 'International Tables Vol C Tables 4.2.6.8 and 6.1.1.4'
H H 0.0000 0.0000 'International Tables Vol C Tables 4.2.6.8 and 6.1.1.4'
N N 0.0061 0.0033 'International Tables Vol C Tables 4.2.6.8 and 6.1.1.4'
O O 0.0106 0.0060 'International Tables Vol C Tables 4.2.6.8 and 6.1.1.4'
P P 0.1023 0.0942 'International Tables Vol C Tables 4.2.6.8 and 6.1.1.4'
S S 0.1246 0.1234 'International Tables Vol C Tables 4.2.6.8 and 6.1.1.4'
Fe Fe 0.3463 0.8444 'International Tables Vol C Tables 4.2.6.8 and 6.1.1.4'
Pd Pd -0.9988 1.0072 'International Tables Vol C Tables 4.2.6.8 and 6.1.1.4'

loop_
_geom_angle_atom_site_label_1
_geom_angle_atom_site_label_2
_geom_angle_atom_site_label_3
_geom_angle
C20 Pd N21 91.97(9)
C20 Pd O1 176.43(9)
N21 Pd O1 85.43(7)
C20 Pd P1 86.93(7)
N21 Pd P1 177.39(5)
O1 Pd P1 95.57(4)
C10 Fe C11 41.09(9)
C10 Fe C2 118.83(11)
C11 Fe C2 104.42(11)
C10 Fe C14 41.64(9)
C11 Fe C14 69.48(9)
C2 Fe C14 156.19(10)
C10 Fe C3 153.16(11)
C11 Fe C3 117.64(11)
C2 Fe C3 40.42(12)
C14 Fe C3 162.93(11)
C10 Fe C1 107.62(10)
C11 Fe C1 123.51(11)
C2 Fe C1 40.49(11)
C14 Fe C1 122.68(10)
C3 Fe C1 67.93(11)
C10 Fe C4 164.88(11)
C11 Fe C4 153.60(11)
C2 Fe C4 67.82(12)
C14 Fe C4 127.54(11)
C3 Fe C4 40.19(12)
C1 Fe C4 67.86(12)
C10 Fe C13 68.82(9)
C11 Fe C13 68.23(9)
C2 Fe C13 159.76(10)
C14 Fe C13 40.94(9)
C3 Fe C13 124.78(11)
C1 Fe C13 159.07(10)
C4 Fe C13 109.91(11)
C10 Fe C5 127.17(10)
C11 Fe C5 161.97(12)
C2 Fe C5 67.57(11)
C14 Fe C5 110.93(10)
C3 Fe C5 67.50(11)
C1 Fe C5 40.10(12)
C4 Fe C5 40.27(12)
C13 Fe C5 124.67(11)
C10 Fe C12 68.48(9)
C11 Fe C12 40.42(9)
C2 Fe C12 122.35(10)
C14 Fe C12 68.64(9)
C3 Fe C12 105.98(10)
C1 Fe C12 159.55(11)
C4 Fe C12 120.94(11)
C13 Fe C12 40.11(10)
C5 Fe C12 157.52(12)
C14 P1 C41 106.27(10)
C14 P1 C31 107.87(10)
C41 P1 C31 106.80(10)
C14 P1 Pd 111.53(7)
C41 P1 Pd 114.22(7)
C31 P1 Pd 109.84(8)
O2 S1 O3 114.73(11)
O2 S1 O1 111.84(10)
O3 S1 O1 111.64(10)
O2 S1 C10 105.70(11)
O3 S1 C10 106.77(10)
O1 S1 C10 105.40(10)
S1 O1 Pd 117.29(9)
C5 C1 C2 107.6(3)
C5 C1 Fe 70.38(15)
C2 C1 Fe 69.32(15)
C3 C2 C1 108.2(3)
C3 C2 Fe 70.18(15)
C1 C2 Fe 70.19(15)
C2 C3 C4 108.1(2)
C2 C3 Fe 69.40(15)
C4 C3 Fe 70.25(15)
C3 C4 C5 107.6(3)
C3 C4 Fe 69.56(15)
C5 C4 Fe 69.99(15)
C1 C5 C4 108.4(2)
C1 C5 Fe 69.52(14)
C4 C5 Fe 69.74(14)
C11 C10 C14 108.30(19)
C11 C10 S1 121.83(17)
C14 C10 S1 129.79(17)
C11 C10 Fe 70.04(12)
C14 C10 Fe 70.05(12)
S1 C10 Fe 128.10(12)
C12 C11 C10 108.1(2)
C12 C11 Fe 70.91(13)
C10 C11 Fe 68.87(12)
C13 C12 C11 108.4(2)
C13 C12 Fe 69.64(13)
C11 C12 Fe 68.67(13)
C12 C13 C14 108.9(2)
C12 C13 Fe 70.25(14)
C14 C13 Fe 69.02(12)
C13 C14 C10 106.36(19)
C13 C14 P1 127.95(17)
C10 C14 P1 125.50(16)
C13 C14 Fe 70.04(13)
C10 C14 Fe 68.32(12)
P1 C14 Fe 130.20(11)
C26 N21 C22 118.1(2)
C26 N21 Pd 118.99(16)
C22 N21 Pd 122.20(17)
N21 C22 C23 122.3(3)
C24 C23 C22 119.0(3)
C23 C24 C25 119.3(3)
C24 C25 C26 119.1(3)
N21 C26 C25 122.2(2)
C32 C31 C36 118.1(2)
C32 C31 P1 125.26(17)
C36 C31 P1 116.40(17)
O37 C32 C33 123.0(2)
O37 C32 C31 116.8(2)
C33 C32 C31 120.1(2)
C34 C33 C32 120.3(2)
C35 C34 C33 120.5(2)
C34 C35 C36 119.5(2)
C35 C36 C31 121.4(2)
C32 O37 C38 118.0(2)
C46 C41 C42 118.4(2)
C46 C41 P1 122.96(17)
C42 C41 P1 118.15(17)
O47 C42 C43 123.9(2)
O47 C42 C41 115.2(2)
C43 C42 C41 120.9(2)
C44 C43 C42 118.8(2)
C45 C44 C43 121.3(2)
C44 C45 C46 119.8(2)
C45 C46 C41 120.8(2)
C42 O47 C48 118.8(2)

loop_
_geom_bond_atom_site_label_1
_geom_bond_atom_site_label_2
_geom_bond_distance
Pd C20 2.033(3)
Pd N21 2.1144(19)
Pd O1 2.1613(16)
Pd P1 2.2340(6)
Fe C10 2.017(2)
Fe C11 2.033(2)
Fe C2 2.034(3)
Fe C14 2.040(2)
Fe C3 2.044(3)
Fe C1 2.046(2)
Fe C4 2.054(2)
Fe C13 2.054(2)
Fe C5 2.057(2)
Fe C12 2.062(2)
P1 C14 1.811(2)
P1 C41 1.820(2)
P1 C31 1.824(2)
S1 O2 1.4365(18)
S1 O3 1.4431(18)
S1 O1 1.4812(15)
S1 C10 1.762(2)
C1 C5 1.407(4)
C1 C2 1.412(4)
C2 C3 1.409(4)
C3 C4 1.408(4)
C4 C5 1.415(4)
C10 C11 1.421(3)
C10 C14 1.442(3)
C11 C12 1.415(3)
C12 C13 1.411(3)
C13 C14 1.432(3)
N21 C26 1.326(3)
N21 C22 1.343(3)
C22 C23 1.381(4)
C23 C24 1.357(5)
C24 C25 1.368(4)
C25 C26 1.385(4)
C31 C32 1.397(3)
C31 C36 1.399(3)
C32 O37 1.362(3)
C32 C33 1.386(3)
C33 C34 1.384(4)
C34 C35 1.369(4)
C35 C36 1.383(3)
O37 C38 1.419(3)
C41 C46 1.388(3)
C41 C42 1.399(3)
C42 O47 1.350(3)
C42 C43 1.395(3)
C43 C44 1.380(4)
C44 C45 1.370(4)
C45 C46 1.386(3)
O47 C48 1.408(3)

loop_
_geom_torsion_atom_site_label_1
_geom_torsion_atom_site_label_2
_geom_torsion_atom_site_label_3
_geom_torsion_atom_site_label_4
_geom_torsion
C20 Pd P1 C14 165.09(11)
N21 Pd P1 C14 -129.8(12)
O1 Pd P1 C14 -17.47(8)
C20 Pd P1 C41 44.57(12)
N21 Pd P1 C41 109.7(12)
O1 Pd P1 C41 -137.99(9)
C20 Pd P1 C31 -75.37(11)
N21 Pd P1 C31 -10.2(12)
O1 Pd P1 C31 102.07(9)
O2 S1 O1 Pd 176.78(10)
O3 S1 O1 Pd 46.71(13)
C10 S1 O1 Pd -68.84(12)
C20 Pd O1 S1 -165.4(13)
N21 Pd O1 S1 -122.06(11)
P1 Pd O1 S1 60.36(10)
C10 Fe C1 C5 127.38(16)
C11 Fe C1 C5 169.80(15)
C2 Fe C1 C5 -118.6(2)
C14 Fe C1 C5 84.09(18)
C3 Fe C1 C5 -80.80(18)
C4 Fe C1 C5 -37.27(17)
C13 Fe C1 C5 50.7(4)
C12 Fe C1 C5 -157.1(3)
C10 Fe C1 C2 -114.04(17)
C11 Fe C1 C2 -71.62(19)
C14 Fe C1 C2 -157.33(15)
C3 Fe C1 C2 37.78(17)
C4 Fe C1 C2 81.31(18)
C13 Fe C1 C2 169.3(3)
C5 Fe C1 C2 118.6(2)
C12 Fe C1 C2 -38.5(4)
C5 C1 C2 C3 0.1(3)
Fe C1 C2 C3 -60.14(18)
C5 C1 C2 Fe 60.22(17)
C10 Fe C2 C3 -157.59(15)
C11 Fe C2 C3 -115.90(16)
C14 Fe C2 C3 172.4(2)
C1 Fe C2 C3 118.9(2)
C4 Fe C2 C3 37.47(17)
C13 Fe C2 C3 -50.1(4)
C5 Fe C2 C3 81.15(18)
C12 Fe C2 C3 -76.05(18)
C10 Fe C2 C1 83.53(18)
C11 Fe C2 C1 125.21(17)
C14 Fe C2 C1 53.5(3)
C3 Fe C2 C1 -118.9(2)
C4 Fe C2 C1 -81.42(18)
C13 Fe C2 C1 -169.0(3)
C5 Fe C2 C1 -37.73(17)
C12 Fe C2 C1 165.07(16)
C1 C2 C3 C4 0.3(3)
Fe C2 C3 C4 -59.82(18)
C1 C2 C3 Fe 60.14(18)
C10 Fe C3 C2 47.7(3)
C11 Fe C3 C2 79.55(18)
C14 Fe C3 C2 -169.5(3)
C1 Fe C3 C2 -37.84(16)
C4 Fe C3 C2 -119.2(2)
C13 Fe C3 C2 161.15(15)
C5 Fe C3 C2 -81.34(18)
C12 Fe C3 C2 121.48(16)
C10 Fe C3 C4 166.9(2)
C11 Fe C3 C4 -161.25(17)
C2 Fe C3 C4 119.2(2)
C14 Fe C3 C4 -50.3(4)
C1 Fe C3 C4 81.36(19)
C13 Fe C3 C4 -79.65(19)
C5 Fe C3 C4 37.86(18)
C12 Fe C3 C4 -119.32(18)
C2 C3 C4 C5 -0.6(3)
Fe C3 C4 C5 -59.89(17)
C2 C3 C4 Fe 59.29(18)
C10 Fe C4 C3 -156.9(4)
C11 Fe C4 C3 39.8(3)
C2 Fe C4 C3 -37.67(17)
C14 Fe C4 C3 163.46(15)
C1 Fe C4 C3 -81.55(18)
C13 Fe C4 C3 120.76(17)
C5 Fe C4 C3 -118.7(2)
C12 Fe C4 C3 77.75(19)
C10 Fe C4 C5 -38.2(5)
C11 Fe C4 C5 158.5(2)
C2 Fe C4 C5 81.00(18)
C14 Fe C4 C5 -77.9(2)
C3 Fe C4 C5 118.7(2)
C1 Fe C4 C5 37.13(17)
C13 Fe C4 C5 -120.56(17)
C12 Fe C4 C5 -163.57(16)
C2 C1 C5 C4 -0.5(3)
Fe C1 C5 C4 59.09(18)
C2 C1 C5 Fe -59.55(17)
C3 C4 C5 C1 0.7(3)
Fe C4 C5 C1 -58.96(18)
C3 C4 C5 Fe 59.61(17)
C10 Fe C5 C1 -71.89(19)
C11 Fe C5 C1 -28.5(4)
C2 Fe C5 C1 38.09(16)
C14 Fe C5 C1 -116.31(16)
C3 Fe C5 C1 81.99(18)
C4 Fe C5 C1 119.8(2)
C13 Fe C5 C1 -160.35(15)
C12 Fe C5 C1 159.2(2)
C10 Fe C5 C4 168.32(16)
C11 Fe C5 C4 -148.3(3)
C2 Fe C5 C4 -81.70(19)
C14 Fe C5 C4 123.90(17)
C3 Fe C5 C4 -37.79(18)
C1 Fe C5 C4 -119.8(2)
C13 Fe C5 C4 79.86(19)
C12 Fe C5 C4 39.4(3)
O2 S1 C10 C11 -28.2(2)
O3 S1 C10 C11 94.4(2)
O1 S1 C10 C11 -146.79(18)
O2 S1 C10 C14 155.5(2)
O3 S1 C10 C14 -81.9(2)
O1 S1 C10 C14 36.9(2)
O2 S1 C10 Fe 60.42(17)
O3 S1 C10 Fe -176.99(14)
O1 S1 C10 Fe -58.15(16)
C2 Fe C10 C11 78.54(16)
C14 Fe C10 C11 -119.16(18)
C3 Fe C10 C11 45.3(3)
C1 Fe C10 C11 121.14(15)
C4 Fe C10 C11 -168.8(4)
C13 Fe C10 C11 -80.74(14)
C5 Fe C10 C11 161.11(15)
C12 Fe C10 C11 -37.54(14)
C11 Fe C10 C14 119.16(18)
C2 Fe C10 C14 -162.30(13)
C3 Fe C10 C14 164.5(2)
C1 Fe C10 C14 -119.70(14)
C4 Fe C10 C14 -49.6(4)
C13 Fe C10 C14 38.42(12)
C5 Fe C10 C14 -79.73(16)
C12 Fe C10 C14 81.63(13)
C11 Fe C10 S1 -115.4(2)
C2 Fe C10 S1 -36.82(19)
C14 Fe C10 S1 125.5(2)
C3 Fe C10 S1 -70.0(3)
C1 Fe C10 S1 5.78(18)
C4 Fe C10 S1 75.9(4)
C13 Fe C10 S1 163.90(18)
C5 Fe C10 S1 45.8(2)
C12 Fe C10 S1 -152.89(18)
C14 C10 C11 C12 0.5(3)
S1 C10 C11 C12 -176.48(16)
Fe C10 C11 C12 60.34(16)
C14 C10 C11 Fe -59.83(15)
S1 C10 C11 Fe 123.18(16)
C10 Fe C11 C12 -119.1(2)
C2 Fe C11 C12 123.38(15)
C14 Fe C11 C12 -80.78(15)
C3 Fe C11 C12 82.21(17)
C1 Fe C11 C12 162.89(15)
C4 Fe C11 C12 54.4(3)
C13 Fe C11 C12 -36.75(14)
C5 Fe C11 C12 -175.5(3)
C2 Fe C11 C10 -117.57(15)
C14 Fe C11 C10 38.28(13)
C3 Fe C11 C10 -158.74(15)
C1 Fe C11 C10 -78.06(17)
C4 Fe C11 C10 173.4(2)
C13 Fe C11 C10 82.30(14)
C5 Fe C11 C10 -56.4(4)
C12 Fe C11 C10 119.1(2)
C10 C11 C12 C13 -0.6(3)
Fe C11 C12 C13 58.45(16)
C10 C11 C12 Fe -59.06(15)
C10 Fe C12 C13 -82.26(14)
C11 Fe C12 C13 -120.4(2)
C2 Fe C12 C13 166.41(15)
C14 Fe C12 C13 -37.36(13)
C3 Fe C12 C13 125.52(15)
C1 Fe C12 C13 -165.0(3)
C4 Fe C12 C13 84.53(17)
C5 Fe C12 C13 56.0(3)
C10 Fe C12 C11 38.14(14)
C2 Fe C12 C11 -73.20(18)
C14 Fe C12 C11 83.03(15)
C3 Fe C12 C11 -114.08(16)
C1 Fe C12 C11 -44.6(3)
C4 Fe C12 C11 -155.08(16)
C13 Fe C12 C11 120.4(2)
C5 Fe C12 C11 176.4(2)
C11 C12 C13 C14 0.5(3)
Fe C12 C13 C14 58.34(15)
C11 C12 C13 Fe -57.85(16)
C10 Fe C13 C12 81.33(14)
C11 Fe C13 C12 37.03(14)
C2 Fe C13 C12 -35.0(4)
C14 Fe C13 C12 120.39(19)
C3 Fe C13 C12 -72.29(18)
C1 Fe C13 C12 165.3(3)
C4 Fe C13 C12 -114.76(16)
C5 Fe C13 C12 -157.34(15)
C10 Fe C13 C14 -39.06(12)
C11 Fe C13 C14 -83.37(14)
C2 Fe C13 C14 -155.4(3)
C3 Fe C13 C14 167.31(14)
C1 Fe C13 C14 44.9(3)
C4 Fe C13 C14 124.85(15)
C5 Fe C13 C14 82.26(16)
C12 Fe C13 C14 -120.39(19)
C12 C13 C14 C10 -0.2(2)
Fe C13 C14 C10 58.92(14)
C12 C13 C14 P1 174.92(17)
Fe C13 C14 P1 -125.99(17)
C12 C13 C14 Fe -59.09(16)
C11 C10 C14 C13 -0.2(2)
S1 C10 C14 C13 176.46(16)
Fe C10 C14 C13 -60.03(14)
C11 C10 C14 P1 -175.45(15)
S1 C10 C14 P1 1.2(3)
Fe C10 C14 P1 124.72(16)
C11 C10 C14 Fe 59.83(15)
S1 C10 C14 Fe -123.50(19)
C41 P1 C14 C13 -54.2(2)
C31 P1 C14 C13 60.1(2)
Pd P1 C14 C13 -179.24(17)
C41 P1 C14 C10 120.04(19)
C31 P1 C14 C10 -125.73(18)
Pd P1 C14 C10 -5.0(2)
C41 P1 C14 Fe -149.47(14)
C31 P1 C14 Fe -35.24(17)
Pd P1 C14 Fe 85.46(14)
C10 Fe C14 C13 117.83(17)
C11 Fe C14 C13 80.04(14)
C2 Fe C14 C13 159.1(2)
C3 Fe C14 C13 -37.9(4)
C1 Fe C14 C13 -162.56(15)
C4 Fe C14 C13 -76.68(17)
C5 Fe C14 C13 -119.25(15)
C12 Fe C14 C13 36.63(13)
C11 Fe C14 C10 -37.79(12)
C2 Fe C14 C10 41.3(3)
C3 Fe C14 C10 -155.7(3)
C1 Fe C14 C10 79.61(16)
C4 Fe C14 C10 165.49(15)
C13 Fe C14 C10 -117.83(17)
C5 Fe C14 C10 122.92(14)
C12 Fe C14 C10 -81.20(13)
C10 Fe C14 P1 -118.8(2)
C11 Fe C14 P1 -156.61(17)
C2 Fe C14 P1 -77.5(3)
C3 Fe C14 P1 85.4(4)
C1 Fe C14 P1 -39.2(2)
C4 Fe C14 P1 46.7(2)
C13 Fe C14 P1 123.3(2)
C5 Fe C14 P1 4.10(19)
C12 Fe C14 P1 159.98(18)
C20 Pd N21 C26 -133.8(2)
O1 Pd N21 C26 48.65(19)
P1 Pd N21 C26 161.2(11)
C20 Pd N21 C22 55.9(2)
O1 Pd N21 C22 -121.69(19)
P1 Pd N21 C22 -9.2(13)
C26 N21 C22 C23 -0.2(4)
Pd N21 C22 C23 170.26(19)
N21 C22 C23 C24 0.3(4)
C22 C23 C24 C25 -0.3(4)
C23 C24 C25 C26 0.2(5)
C22 N21 C26 C25 0.0(4)
Pd N21 C26 C25 -170.7(2)
C24 C25 C26 N21 0.0(5)
C14 P1 C31 C32 -59.2(2)
C41 P1 C31 C32 54.7(2)
Pd P1 C31 C32 179.03(18)
C14 P1 C31 C36 115.10(18)
C41 P1 C31 C36 -131.02(18)
Pd P1 C31 C36 -6.65(19)
C36 C31 C32 O37 178.9(2)
P1 C31 C32 O37 -6.9(3)
C36 C31 C32 C33 -1.3(4)
P1 C31 C32 C33 172.97(19)
O37 C32 C33 C34 179.8(2)
C31 C32 C33 C34 0.0(4)
C32 C33 C34 C35 0.8(4)
C33 C34 C35 C36 -0.2(4)
C34 C35 C36 C31 -1.1(4)
C32 C31 C36 C35 1.8(3)
P1 C31 C36 C35 -172.90(19)
C33 C32 O37 C38 1.9(4)
C31 C32 O37 C38 -178.3(3)
C14 P1 C41 C46 132.4(2)
C31 P1 C41 C46 17.4(2)
Pd P1 C41 C46 -104.22(19)
C14 P1 C41 C42 -56.1(2)
C31 P1 C41 C42 -171.01(18)
Pd P1 C41 C42 67.35(19)
C46 C41 C42 O47 178.3(2)
P1 C41 C42 O47 6.4(3)
C46 C41 C42 C43 -1.0(3)
P1 C41 C42 C43 -172.99(19)
O47 C42 C43 C44 -178.8(2)
C41 C42 C43 C44 0.5(4)
C42 C43 C44 C45 0.1(4)
C43 C44 C45 C46 0.0(4)
C44 C45 C46 C41 -0.6(4)
C42 C41 C46 C45 1.1(4)
P1 C41 C46 C45 172.66(19)
C43 C42 O47 C48 4.1(4)
C41 C42 O47 C48 -175.2(3)
